data_2214139
loop_
_publ_author_name
'Mohd Mustaqim Rosli'
'P. S. Patil'
'Hoong-Kun Fun'
'Ibrahim Abdul Razak'
'S. M. Dharmaprakash'
'Y. E. Satheesh'

_publ_section_title
;
 1-(3,4-Dimethoxyphenyl)-3-(3-methoxyphenyl)prop-2-en-1-one
;
_journal_coeditor_code CV2259
_journal_issue 7
_journal_name_full 'Acta Crystallographica Section E'
_journal_page_first o3239
_journal_page_last o3239
_journal_paper_doi 10.1107/S1600536807027560
_journal_volume 63
_journal_year 2007
_chemical_formula_iupac 'C18 H18 O4'
_chemical_formula_moiety 'C18 H18 O4'
_chemical_formula_sum 'C18 H18 O4'
_chemical_formula_weight 298.32
_chemical_name_systematic
;
1-(3,4-dimethoxyphenyl)-3-(3-methoxyphenyl)prop-2-en-1-one
;
_space_group_IT_number 2
_symmetry_cell_setting triclinic
_symmetry_space_group_name_Hall '-P 1'
_symmetry_space_group_name_H-M 'P -1'
_atom_sites_solution_hydrogens geom
_atom_sites_solution_primary direct
_atom_sites_solution_secondary difmap
_audit_creation_method SHELXL97
_cell_angle_alpha 107.062(2)
_cell_angle_beta 107.744(2)
_cell_angle_gamma 98.220(2)
_cell_formula_units_Z 2
_cell_length_a 7.4583(3)
_cell_length_b 10.7134(4)
_cell_length_c 10.9600(4)
_cell_measurement_reflns_used 7560
_cell_measurement_temperature 297(2)
_cell_measurement_theta_max 30.10
_cell_measurement_theta_min 2.06
_cell_volume 770.96(5)
_computing_cell_refinement APEX2
_computing_data_collection 'APEX2 (Bruker, 2005)'
_computing_data_reduction 'SAINT (Bruker, 2005)'
_computing_molecular_graphics SHELXTL
_computing_publication_material
;
SHELXTL, PARST (Nardelli, 1995) and PLATON (Spek, 2003)
;
_computing_structure_refinement SHELXTL
_computing_structure_solution 'SHELXTL (Sheldrick, 1998)'
_diffrn_ambient_temperature 100.00(10)
_diffrn_detector_area_resol_mean 8.33
_diffrn_measured_fraction_theta_full 0.996
_diffrn_measured_fraction_theta_max 0.996
_diffrn_measurement_device_type 'Bruker SMART APEX2 CCD area-detector'
_diffrn_measurement_method \w
_diffrn_radiation_monochromator graphite
_diffrn_radiation_source 'fine-focus sealed tube'
_diffrn_radiation_type MoK\a
_diffrn_radiation_wavelength 0.71073
_diffrn_reflns_av_R_equivalents 0.0329
_diffrn_reflns_av_sigmaI/netI 0.0269
_diffrn_reflns_limit_h_max 9
_diffrn_reflns_limit_h_min -10
_diffrn_reflns_limit_k_max 13
_diffrn_reflns_limit_k_min -15
_diffrn_reflns_limit_l_max 15
_diffrn_reflns_limit_l_min -15
_diffrn_reflns_number 18727
_diffrn_reflns_theta_full 30.10
_diffrn_reflns_theta_max 30.10
_diffrn_reflns_theta_min 2.06
_diffrn_standards_number 0
_exptl_absorpt_coefficient_mu 0.090
_exptl_absorpt_correction_T_max 0.9749
_exptl_absorpt_correction_T_min 0.8913
_exptl_absorpt_correction_type multi-scan
_exptl_absorpt_process_details '(SADABS; Bruker, 2005)'
_exptl_crystal_colour yellow
_exptl_crystal_density_diffrn 1.285
_exptl_crystal_density_method 'not measured'
_exptl_crystal_description block
_exptl_crystal_F_000 316
_exptl_crystal_size_max 0.50
_exptl_crystal_size_mid 0.40
_exptl_crystal_size_min 0.28
_refine_diff_density_max 0.312
_refine_diff_density_min -0.213
_refine_ls_extinction_method none
_refine_ls_goodness_of_fit_ref 1.040
_refine_ls_hydrogen_treatment constr
_refine_ls_matrix_type full
_refine_ls_number_parameters 202
_refine_ls_number_reflns 4528
_refine_ls_number_restraints 0
_refine_ls_restrained_S_all 1.040
_refine_ls_R_factor_all 0.0895
_refine_ls_R_factor_gt 0.0603
_refine_ls_shift/su_max 0.000
_refine_ls_shift/su_mean 0.000
_refine_ls_structure_factor_coef Fsqd
_refine_ls_weighting_details 'calc w = 1/[\s^2^(Fo^2^)+(0.1274P)^2^+0.0391P] where P=(Fo^2^+2Fc^2^)/3'
_refine_ls_weighting_scheme calc
_refine_ls_wR_factor_gt 0.1803
_refine_ls_wR_factor_ref 0.2112
_reflns_number_gt 2888
_reflns_number_total 4528
_reflns_threshold_expression I>2\s(I)
_cod_data_source_file cv2259.cif
_cod_data_source_block I
_cod_database_code 2214139
_cod_database_fobs_code 2214139

loop_
_symmetry_equiv_pos_as_xyz
'x, y, z'
'-x, -y, -z'

loop_
_atom_site_type_symbol
_atom_site_label
_atom_site_fract_x
_atom_site_fract_y
_atom_site_fract_z
_atom_site_U_iso_or_equiv
_atom_site_adp_type
_atom_site_calc_flag
_atom_site_refinement_flags
_atom_site_occupancy
O O1 0.22866(19) 0.52126(11) 0.48587(12) 0.0732(4) Uani d . 1
O O2 0.1287(2) -0.09232(11) 0.65154(11) 0.0763(4) Uani d . 1
O O3 0.09181(17) -0.34403(10) 0.97666(11) 0.0610(3) Uani d . 1
O O4 0.19517(19) -0.16003(11) 1.21401(11) 0.0680(4) Uani d . 1
C C1 0.4955(2) 0.40910(16) 0.81197(17) 0.0623(4) Uani d . 1
H H1A 0.5551 0.3822 0.8843 0.075 Uiso calc R 1
C C2 0.5629(3) 0.53736(17) 0.81696(19) 0.0706(5) Uani d . 1
H H2A 0.6682 0.5967 0.8933 0.085 Uiso calc R 1
C C3 0.4782(2) 0.57993(15) 0.71157(18) 0.0632(4) Uani d . 1
H H3A 0.5251 0.6674 0.7169 0.076 Uiso calc R 1
C C4 0.3224(2) 0.49149(14) 0.59727(16) 0.0533(4) Uani d . 1
C C5 0.2528(2) 0.36155(14) 0.59124(15) 0.0518(4) Uani d . 1
H H5A 0.1481 0.3023 0.5145 0.062 Uiso calc R 1
C C6 0.3372(2) 0.31899(14) 0.69796(15) 0.0495(3) Uani d . 1
C C7 0.2570(2) 0.18182(14) 0.68832(15) 0.0521(4) Uani d . 1
H H7A 0.1643 0.1241 0.6042 0.063 Uiso calc R 1
C C8 0.3036(2) 0.13212(15) 0.78734(16) 0.0561(4) Uani d . 1
H H8A 0.3972 0.1867 0.8723 0.067 Uiso calc R 1
C C9 0.2112(2) -0.00775(14) 0.76705(15) 0.0541(4) Uani d . 1
C C10 0.2170(2) -0.04300(14) 0.88918(15) 0.0498(3) Uani d . 1
C C11 0.1546(2) -0.17913(14) 0.87190(14) 0.0489(3) Uani d . 1
H H11A 0.1161 -0.2454 0.7855 0.059 Uiso calc R 1
C C12 0.1498(2) -0.21561(13) 0.98145(14) 0.0481(3) Uani d . 1
C C13 0.2070(2) -0.11488(15) 1.11254(15) 0.0520(4) Uani d . 1
C C14 0.2677(3) 0.01868(16) 1.12890(16) 0.0618(4) Uani d . 1
H H14A 0.3051 0.0854 1.2149 0.074 Uiso calc R 1
C C15 0.2735(2) 0.05406(15) 1.01826(16) 0.0595(4) Uani d . 1
H H15A 0.3159 0.1445 1.0309 0.071 Uiso calc R 1
C C16 0.2872(3) 0.65426(17) 0.4888(2) 0.0767(5) Uani d . 1
H H16A 0.2114 0.6609 0.4038 0.115 Uiso calc R 1
H H16B 0.4226 0.6749 0.5013 0.115 Uiso calc R 1
H H16C 0.2672 0.7171 0.5632 0.115 Uiso calc R 1
C C17 0.0536(3) -0.45077(15) 0.85133(17) 0.0675(5) Uani d . 1
H H17A 0.0160 -0.5359 0.8609 0.101 Uiso calc R 1
H H17B 0.1689 -0.4466 0.8292 0.101 Uiso calc R 1
H H17C -0.0498 -0.4419 0.7793 0.101 Uiso calc R 1
C C18 0.2687(3) -0.0633(2) 1.34896(16) 0.0791(6) Uani d . 1
H H18A 0.2534 -0.1068 1.4116 0.119 Uiso calc R 1
H H18B 0.1984 0.0053 1.3528 0.119 Uiso calc R 1
H H18C 0.4043 -0.0227 1.3740 0.119 Uiso calc R 1

loop_
_atom_site_aniso_label
_atom_site_aniso_U_11
_atom_site_aniso_U_22
_atom_site_aniso_U_33
_atom_site_aniso_U_12
_atom_site_aniso_U_13
_atom_site_aniso_U_23
O1 0.1054(10) 0.0505(6) 0.0593(7) 0.0082(6) 0.0249(6) 0.0244(5)
O2 0.1247(11) 0.0433(6) 0.0503(6) 0.0126(6) 0.0249(7) 0.0136(5)
O3 0.0870(8) 0.0438(5) 0.0490(6) 0.0099(5) 0.0237(5) 0.0163(5)
O4 0.0932(9) 0.0601(7) 0.0456(6) 0.0103(6) 0.0241(6) 0.0175(5)
C1 0.0617(9) 0.0548(9) 0.0584(9) 0.0077(7) 0.0108(7) 0.0184(7)
C2 0.0626(10) 0.0527(9) 0.0699(11) -0.0042(7) 0.0074(8) 0.0112(8)
C3 0.0703(10) 0.0426(8) 0.0694(10) 0.0012(7) 0.0272(8) 0.0142(7)
C4 0.0661(9) 0.0441(7) 0.0526(8) 0.0107(6) 0.0282(7) 0.0161(6)
C5 0.0592(8) 0.0423(7) 0.0479(7) 0.0053(6) 0.0203(6) 0.0108(6)
C6 0.0558(8) 0.0413(7) 0.0493(7) 0.0099(6) 0.0212(6) 0.0126(6)
C7 0.0623(8) 0.0410(7) 0.0484(8) 0.0101(6) 0.0193(6) 0.0120(6)
C8 0.0663(9) 0.0463(7) 0.0510(8) 0.0109(6) 0.0183(7) 0.0158(6)
C9 0.0709(9) 0.0419(7) 0.0483(8) 0.0164(6) 0.0205(7) 0.0147(6)
C10 0.0576(8) 0.0433(7) 0.0472(7) 0.0149(6) 0.0173(6) 0.0156(6)
C11 0.0591(8) 0.0413(7) 0.0425(7) 0.0135(6) 0.0161(6) 0.0119(5)
C12 0.0529(7) 0.0429(7) 0.0463(7) 0.0127(5) 0.0158(6) 0.0153(6)
C13 0.0571(8) 0.0533(8) 0.0436(7) 0.0141(6) 0.0163(6) 0.0170(6)
C14 0.0808(11) 0.0481(8) 0.0435(7) 0.0099(7) 0.0177(7) 0.0065(6)
C15 0.0761(10) 0.0410(7) 0.0521(8) 0.0089(6) 0.0190(7) 0.0110(6)
C16 0.1139(15) 0.0487(9) 0.0759(12) 0.0227(9) 0.0402(11) 0.0273(8)
C17 0.0930(12) 0.0451(8) 0.0586(9) 0.0092(8) 0.0286(9) 0.0137(7)
C18 0.1081(15) 0.0776(12) 0.0417(8) 0.0153(10) 0.0212(9) 0.0179(8)

loop_
_atom_type_symbol
_atom_type_description
_atom_type_scat_dispersion_real
_atom_type_scat_dispersion_imag
_atom_type_scat_source
C C 0.0033 0.0016 'International Tables Vol C Tables 4.2.6.8 and 6.1.1.4'
H H 0.0000 0.0000 'International Tables Vol C Tables 4.2.6.8 and 6.1.1.4'
O O 0.0106 0.0060 'International Tables Vol C Tables 4.2.6.8 and 6.1.1.4'

loop_
_geom_angle_atom_site_label_1
_geom_angle_atom_site_label_2
_geom_angle_atom_site_label_3
_geom_angle
C4 O1 C16 118.13(14)
C12 O3 C17 117.15(11)
C13 O4 C18 116.96(13)
C2 C1 C6 119.89(15)
C2 C1 H1A 120.1
C6 C1 H1A 120.1
C1 C2 C3 121.40(15)
C1 C2 H2A 119.3
C3 C2 H2A 119.3
C2 C3 C4 119.44(14)
C2 C3 H3A 120.3
C4 C3 H3A 120.3
O1 C4 C3 124.81(13)
O1 C4 C5 115.55(14)
C3 C4 C5 119.64(14)
C6 C5 C4 120.92(14)
C6 C5 H5A 119.5
C4 C5 H5A 119.5
C5 C6 C1 118.70(13)
C5 C6 C7 119.09(13)
C1 C6 C7 122.20(14)
C8 C7 C6 126.38(14)
C8 C7 H7A 116.8
C6 C7 H7A 116.8
C7 C8 C9 121.95(14)
C7 C8 H8A 119.0
C9 C8 H8A 119.0
O2 C9 C8 120.54(14)
O2 C9 C10 120.60(13)
C8 C9 C10 118.84(13)
C15 C10 C11 118.84(13)
C15 C10 C9 122.24(13)
C11 C10 C9 118.86(13)
C12 C11 C10 120.71(13)
C12 C11 H11A 119.6
C10 C11 H11A 119.6
O3 C12 C11 125.75(12)
O3 C12 C13 114.61(12)
C11 C12 C13 119.64(12)
O4 C13 C14 125.03(14)
O4 C13 C12 115.55(13)
C14 C13 C12 119.42(13)
C13 C14 C15 120.43(14)
C13 C14 H14A 119.8
C15 C14 H14A 119.8
C10 C15 C14 120.96(14)
C10 C15 H15A 119.5
C14 C15 H15A 119.5
O1 C16 H16A 109.5
O1 C16 H16B 109.5
H16A C16 H16B 109.5
O1 C16 H16C 109.5
H16A C16 H16C 109.5
H16B C16 H16C 109.5
O3 C17 H17A 109.5
O3 C17 H17B 109.5
H17A C17 H17B 109.5
O3 C17 H17C 109.5
H17A C17 H17C 109.5
H17B C17 H17C 109.5
O4 C18 H18A 109.5
O4 C18 H18B 109.5
H18A C18 H18B 109.5
O4 C18 H18C 109.5
H18A C18 H18C 109.5
H18B C18 H18C 109.5

loop_
_geom_bond_atom_site_label_1
_geom_bond_atom_site_label_2
_geom_bond_distance
O1 C4 1.3613(19)
O1 C16 1.4174(19)
O2 C9 1.2227(18)
O3 C12 1.3624(16)
O3 C17 1.4221(19)
O4 C13 1.3571(18)
O4 C18 1.416(2)
C1 C2 1.373(2)
C1 C6 1.398(2)
C1 H1A 0.9300
C2 C3 1.374(2)
C2 H2A 0.9300
C3 C4 1.385(2)
C3 H3A 0.9300
C4 C5 1.3893(19)
C5 C6 1.385(2)
C5 H5A 0.9300
C6 C7 1.465(2)
C7 C8 1.321(2)
C7 H7A 0.9300
C8 C9 1.478(2)
C8 H8A 0.9300
C9 C10 1.484(2)
C10 C15 1.381(2)
C10 C11 1.4034(19)
C11 C12 1.3760(19)
C11 H11A 0.9300
C12 C13 1.413(2)
C13 C14 1.378(2)
C14 C15 1.383(2)
C14 H14A 0.9300
C15 H15A 0.9300
C16 H16A 0.9600
C16 H16B 0.9600
C16 H16C 0.9600
C17 H17A 0.9600
C17 H17B 0.9600
C17 H17C 0.9600
C18 H18A 0.9600
C18 H18B 0.9600
C18 H18C 0.9600

loop_
_geom_hbond_atom_site_label_D
_geom_hbond_atom_site_label_H
_geom_hbond_atom_site_label_A
_geom_hbond_site_symmetry_A
_geom_hbond_distance_DH
_geom_hbond_distance_HA
_geom_hbond_distance_DA
_geom_hbond_angle_DHA
_geom_hbond_publ_flag
C5 H5A O2 2_556 0.93 2.572 3.468(2) 162 y
C16 H16C O2 1_565 0.96 2.495 3.363(3) 150 y

loop_
_geom_torsion_atom_site_label_1
_geom_torsion_atom_site_label_2
_geom_torsion_atom_site_label_3
_geom_torsion_atom_site_label_4
_geom_torsion
C6 C1 C2 C3 -0.1(3)
C1 C2 C3 C4 -0.5(3)
C16 O1 C4 C3 -3.3(3)
C16 O1 C4 C5 177.11(14)
C2 C3 C4 O1 -178.98(16)
C2 C3 C4 C5 0.6(2)
O1 C4 C5 C6 179.54(13)
C3 C4 C5 C6 -0.1(2)
C4 C5 C6 C1 -0.5(2)
C4 C5 C6 C7 178.97(13)
C2 C1 C6 C5 0.6(2)
C2 C1 C6 C7 -178.86(16)
C5 C6 C7 C8 -170.61(14)
C1 C6 C7 C8 8.9(3)
C6 C7 C8 C9 179.07(14)
C7 C8 C9 O2 19.4(3)
C7 C8 C9 C10 -159.47(14)
O2 C9 C10 C15 -166.86(15)
C8 C9 C10 C15 12.0(2)
O2 C9 C10 C11 10.2(2)
C8 C9 C10 C11 -170.99(14)
C15 C10 C11 C12 -0.1(2)
C9 C10 C11 C12 -177.19(12)
C17 O3 C12 C11 7.4(2)
C17 O3 C12 C13 -173.07(14)
C10 C11 C12 O3 179.89(13)
C10 C11 C12 C13 0.4(2)
C18 O4 C13 C14 -6.4(3)
C18 O4 C13 C12 174.17(14)
O3 C12 C13 O4 -0.3(2)
C11 C12 C13 O4 179.21(13)
O3 C12 C13 C14 -179.81(14)
C11 C12 C13 C14 -0.3(2)
O4 C13 C14 C15 -179.67(15)
C12 C13 C14 C15 -0.2(3)
C11 C10 C15 C14 -0.5(3)
C9 C10 C15 C14 176.57(14)
C13 C14 C15 C10 0.6(3)

loop_
_cod_related_entry_id
_cod_related_entry_database
_cod_related_entry_code
1 ChemSpider 30655265
